data_4516135
loop_
_publ_author_name
'Kumar, Saurabh'
'Mondal, Dipanjan'
'Balakrishna, Maravanji S.'

_publ_section_title
;
 Diverse Architectures and Luminescence Properties of Group 11 Complexes
 Containing Pyrimidine-Based Phosphine,
 <i>N</i>-((Diphenylphosphine)methyl)pyrimidin-2-amine.
;
_journal_issue 12
_journal_name_full 'ACS omega'
_journal_page_first 16601
_journal_page_last 16614
_journal_paper_doi 10.1021/acsomega.8b02484
_journal_volume 3
_journal_year 2018
_chemical_formula_moiety 'C34 H32 Cl2 Cu2 N6 P2'
_chemical_formula_sum 'C34 H32 Cl2 Cu2 N6 P2'
_chemical_formula_weight 784.57
_space_group_crystal_system monoclinic
_space_group_IT_number 14
_space_group_name_Hall '-P 2yn'
_space_group_name_H-M_alt 'P 1 21/n 1'
_atom_sites_solution_hydrogens geom
_atom_sites_solution_primary direct
_audit_creation_date 2016-11-01
_audit_creation_method
;
Olex2 1.2
(compiled 2016.09.09 svn.r3337 for OlexSys, GUI svn.r5227)
;
_cell_angle_alpha 90
_cell_angle_beta 108.456(6)
_cell_angle_gamma 90
_cell_formula_units_Z 2
_cell_length_a 13.4961(7)
_cell_length_b 7.3977(3)
_cell_length_c 17.2981(9)
_cell_measurement_reflns_used 12832
_cell_measurement_temperature 150(2)
_cell_measurement_theta_max 31.3510
_cell_measurement_theta_min 2.4460
_cell_volume 1638.22(15)
_computing_cell_refinement
;
CrystalClear-SM Expert 2.0 r7 (Rigaku, 2011)
;
_computing_data_collection
;
CrystalClear-SM Expert 2.0 r7 (Rigaku, 2011)
;
_computing_data_reduction
;
CrystalClear-SM Expert 2.0 r7 (Rigaku, 2011)
;
_computing_molecular_graphics 'Olex2 (Dolomanov et al., 2009)'
_computing_publication_material 'Olex2 (Dolomanov et al., 2009)'
_computing_structure_refinement 'ShelXL (Sheldrick, 2015)'
_computing_structure_solution 'ShelXT (Sheldrick, 2015)'
_diffrn_ambient_temperature 150(2)
_diffrn_detector CCD
_diffrn_detector_area_resol_mean 28.5714
_diffrn_detector_type 'Rigaku Saturn724+'
_diffrn_measured_fraction_theta_full 0.984
_diffrn_measured_fraction_theta_max 0.984
_diffrn_measurement_details
;
List of Runs (angles in degrees, time in seconds):

  # Type    Start    End  Width  t~exp~   \w     \q     \k     \f   Frames
--------------------------------------------------------------------------
  1  \w   -110.00  70.00   0.50   12.00    --  -20.00   0.00 108.00  360
  2  \w    -24.50   7.00   0.50   12.00    --  -20.00  72.00-180.00   63
  3  \w    -25.00  70.00   0.50   12.00    --  -20.00  72.00  36.00  190
  4  \w   -110.00  56.50   0.50   12.00    --  -20.00   0.00-108.00  333
;
_diffrn_measurement_device 'AFC12 (Right): Kappa 3 circle'
_diffrn_measurement_device_type 'Rigaku Saturn724+ (2x2 bin mode)'
_diffrn_measurement_method 'profile data from \w-scans'
_diffrn_measurement_specimen_support 'Mitegen 50um'
_diffrn_orient_matrix_type 'CrysAlisPro convention (1999,Acta A55,543-557)'
_diffrn_orient_matrix_UB_11 0.0380558000
_diffrn_orient_matrix_UB_12 0.0658022000
_diffrn_orient_matrix_UB_13 -0.0003999000
_diffrn_orient_matrix_UB_21 -0.0271342000
_diffrn_orient_matrix_UB_22 0.0186122000
_diffrn_orient_matrix_UB_23 -0.0415511000
_diffrn_orient_matrix_UB_31 -0.0298287000
_diffrn_orient_matrix_UB_32 0.0671891000
_diffrn_orient_matrix_UB_33 0.0118387000
_diffrn_radiation_collimation 0.3
_diffrn_radiation_monochromator Confocal
_diffrn_radiation_probe x-ray
_diffrn_radiation_type MoK\a
_diffrn_radiation_wavelength 0.71073
_diffrn_reflns_av_R_equivalents 0.0244
_diffrn_reflns_av_unetI/netI 0.0157
_diffrn_reflns_Laue_measured_fraction_full 0.984
_diffrn_reflns_Laue_measured_fraction_max 0.984
_diffrn_reflns_limit_h_max 16
_diffrn_reflns_limit_h_min -16
_diffrn_reflns_limit_k_max 8
_diffrn_reflns_limit_k_min -8
_diffrn_reflns_limit_l_max 20
_diffrn_reflns_limit_l_min -20
_diffrn_reflns_number 13456
_diffrn_reflns_point_group_measured_fraction_full 0.984
_diffrn_reflns_point_group_measured_fraction_max 0.984
_diffrn_reflns_theta_full 25.000
_diffrn_reflns_theta_max 25.000
_diffrn_reflns_theta_min 3.021
_diffrn_source 'Rotating Anode'
_diffrn_source_current 24.0
_diffrn_source_power 1.2
_diffrn_source_target Mo
_diffrn_source_type 'Rotating Anode'
_diffrn_source_voltage 50.0
_exptl_absorpt_coefficient_mu 1.595
_exptl_absorpt_correction_T_max 1.00000
_exptl_absorpt_correction_T_min 0.68078
_exptl_absorpt_correction_type multi-scan
_exptl_absorpt_process_details
;
CrysAlisPro 1.171.38.43 (Rigaku Oxford Diffraction, 2015)
Empirical absorption correction using spherical harmonics,
 implemented in SCALE3 ABSPACK scaling algorithm.
;
_exptl_crystal_colour colourless
_exptl_crystal_colour_primary colourless
_exptl_crystal_density_diffrn 1.591
_exptl_crystal_description block
_exptl_crystal_F_000 800
_exptl_crystal_size_max 0.474
_exptl_crystal_size_mid 0.212
_exptl_crystal_size_min 0.188
_refine_diff_density_max 0.312
_refine_diff_density_min -0.239
_refine_diff_density_rms 0.059
_refine_ls_extinction_method none
_refine_ls_goodness_of_fit_ref 1.045
_refine_ls_hydrogen_treatment constr
_refine_ls_matrix_type full
_refine_ls_number_parameters 208
_refine_ls_number_reflns 2842
_refine_ls_number_restraints 0
_refine_ls_restrained_S_all 1.045
_refine_ls_R_factor_all 0.0272
_refine_ls_R_factor_gt 0.0255
_refine_ls_shift/su_max 0.002
_refine_ls_shift/su_mean 0.000
_refine_ls_structure_factor_coef Fsqd
_refine_ls_weighting_details 'w=1/[\s^2^(Fo^2^)+(0.0360P)^2^+1.5670P] where P=(Fo^2^+2Fc^2^)/3'
_refine_ls_weighting_scheme calc
_refine_ls_wR_factor_gt 0.0678
_refine_ls_wR_factor_ref 0.0687
_reflns_Friedel_coverage 0.000
_reflns_number_gt 2713
_reflns_number_total 2842
_reflns_threshold_expression 'I > 2\s(I)'
_cod_data_source_file ao8b02484_si_002.cif
_cod_data_source_block compound-2
_cod_database_code 4516135
_shelx_space_group_comment
;
The symmetry employed for this shelxl refinement is uniquely defined
by the following loop, which should always be used as a source of
symmetry information in preference to the above space-group names.
They are only intended as comments.
;
_reflns_odcompleteness_completeness 91.35
_reflns_odcompleteness_iscentric 1
_reflns_odcompleteness_theta 31.01
_olex2_refinement_description
;
1. Fixed Uiso
 At 1.2 times of:
  All C(H) groups, All C(H,H) groups, All N(H) groups
2.a Secondary CH2 refined with riding coordinates:
 C5(H5A,H5B)
2.b Aromatic/amide H refined with riding coordinates:
 N3(H3), C2(H2), C1(H1), C7(H7), C3(H3A), C13(H13), C11(H11), C9(H9), C17(H17),
  C8(H8), C10(H10), C14(H14), C16(H16), C15(H15)
;
_shelx_shelxl_version_number 2014/7
_olex2_submission_special_instructions 'No special instructions were received'
_oxdiff_exptl_absorpt_empirical_details
;
Empirical correction (ABSPACK) includes:
- Absorption correction using spherical harmonics
- Frame scaling
- Detector area scaling
;
_oxdiff_exptl_absorpt_empirical_full_max 2.262
_oxdiff_exptl_absorpt_empirical_full_min 0.688

loop_
_space_group_symop_operation_xyz
'x, y, z'
'-x+1/2, y+1/2, -z+1/2'
'-x, -y, -z'
'x-1/2, -y-1/2, z-1/2'

loop_
_atom_site_label
_atom_site_type_symbol
_atom_site_fract_x
_atom_site_fract_y
_atom_site_fract_z
_atom_site_U_iso_or_equiv
_atom_site_adp_type
_atom_site_occupancy
_atom_site_site_symmetry_order
_atom_site_calc_flag
_atom_site_refinement_flags_posn
Cu1 Cu 0.57214(2) 0.15443(3) 0.52566(2) 0.01981(10) Uani 1 1 d .
P1 P 0.33085(4) 0.73339(7) 0.54242(3) 0.01744(13) Uani 1 1 d .
N3 N 0.45936(13) 0.4454(2) 0.60896(10) 0.0206(4) Uani 1 1 d .
H3 H 0.4451 0.4111 0.5591 0.025 Uiso 1 1 calc R
C2 C 0.69157(17) 0.1957(3) 0.78180(13) 0.0271(5) Uani 1 1 d .
H2 H 0.7443 0.1368 0.8219 0.032 Uiso 1 1 calc R
N2 N 0.55988(13) 0.4245(2) 0.74438(10) 0.0206(4) Uani 1 1 d .
N1 N 0.58877(12) 0.2288(2) 0.64285(10) 0.0192(3) Uani 1 1 d .
C1 C 0.66403(16) 0.1461(3) 0.70226(13) 0.0242(4) Uani 1 1 d .
H1 H 0.6992 0.0498 0.6882 0.029 Uiso 1 1 calc R
C5 C 0.39868(16) 0.5884(3) 0.62922(12) 0.0215(4) Uani 1 1 d .
H5A H 0.4447 0.6628 0.6717 0.026 Uiso 1 1 calc R
H5B H 0.3474 0.5349 0.6509 0.026 Uiso 1 1 calc R
C7 C 0.34980(16) 1.0237(3) 0.64656(12) 0.0214(4) Uani 1 1 d .
H7 H 0.4184 1.0254 0.6459 0.026 Uiso 1 1 calc R
C6 C 0.27969(15) 0.8972(3) 0.59972(12) 0.0185(4) Uani 1 1 d .
C3 C 0.63684(17) 0.3383(3) 0.79969(13) 0.0243(5) Uani 1 1 d .
H3A H 0.6547 0.3765 0.8536 0.029 Uiso 1 1 calc R
C12 C 0.21390(16) 0.6104(3) 0.48466(12) 0.0206(4) Uani 1 1 d .
C13 C 0.18135(17) 0.4481(3) 0.50856(14) 0.0261(5) Uani 1 1 d .
H13 H 0.2226 0.3904 0.5555 0.031 Uiso 1 1 calc R
C4 C 0.53801(15) 0.3653(3) 0.66729(12) 0.0181(4) Uani 1 1 d .
C11 C 0.17677(16) 0.8987(3) 0.59986(13) 0.0239(4) Uani 1 1 d .
H11 H 0.1291 0.8161 0.5682 0.029 Uiso 1 1 calc R
C9 C 0.21585(17) 1.1483(3) 0.69468(13) 0.0233(4) Uani 1 1 d .
H9 H 0.1947 1.2318 0.7265 0.028 Uiso 1 1 calc R
C17 C 0.15242(17) 0.6911(3) 0.41244(14) 0.0271(5) Uani 1 1 d .
H17 H 0.1749 0.7976 0.3947 0.032 Uiso 1 1 calc R
C8 C 0.31790(18) 1.1470(3) 0.69407(13) 0.0237(4) Uani 1 1 d .
H8 H 0.3656 1.2296 0.7258 0.028 Uiso 1 1 calc R
C10 C 0.14494(17) 1.0240(3) 0.64754(14) 0.0289(5) Uani 1 1 d .
H10 H 0.0761 1.0243 0.6478 0.035 Uiso 1 1 calc R
C14 C 0.08753(19) 0.3716(3) 0.46269(15) 0.0335(5) Uani 1 1 d .
H14 H 0.0661 0.2627 0.4790 0.040 Uiso 1 1 calc R
C16 C 0.05842(18) 0.6146(3) 0.36685(14) 0.0326(5) Uani 1 1 d .
H16 H 0.0176 0.6697 0.3190 0.039 Uiso 1 1 calc R
C15 C 0.02584(18) 0.4555(4) 0.39311(15) 0.0351(5) Uani 1 1 d .
H15 H -0.0380 0.4050 0.3636 0.042 Uiso 1 1 calc R
Cl1 Cl 0.39164(4) 0.16608(6) 0.45299(3) 0.02279(13) Uani 1 1 d .

loop_
_atom_site_aniso_label
_atom_site_aniso_U_11
_atom_site_aniso_U_22
_atom_site_aniso_U_33
_atom_site_aniso_U_23
_atom_site_aniso_U_13
_atom_site_aniso_U_12
Cu1 0.01934(16) 0.02039(15) 0.02211(15) -0.00150(9) 0.01002(11) 0.00059(9)
P1 0.0172(2) 0.0158(3) 0.0209(3) -0.00051(19) 0.00824(19) 0.00119(19)
N3 0.0226(8) 0.0198(8) 0.0192(8) -0.0026(7) 0.0064(7) 0.0053(7)
C2 0.0243(11) 0.0251(11) 0.0273(11) 0.0026(9) 0.0019(9) 0.0028(9)
N2 0.0221(8) 0.0198(8) 0.0208(8) -0.0021(7) 0.0081(7) -0.0013(7)
N1 0.0179(8) 0.0190(8) 0.0220(8) -0.0011(7) 0.0082(7) 0.0012(7)
C1 0.0205(10) 0.0245(11) 0.0271(11) 0.0010(8) 0.0067(9) 0.0056(8)
C5 0.0232(10) 0.0213(10) 0.0208(10) -0.0003(8) 0.0079(8) 0.0050(8)
C7 0.0218(10) 0.0191(10) 0.0258(10) 0.0010(8) 0.0112(8) 0.0000(8)
C6 0.0219(10) 0.0153(9) 0.0212(10) 0.0030(8) 0.0108(8) 0.0021(8)
C3 0.0246(11) 0.0249(11) 0.0219(10) -0.0011(8) 0.0052(9) -0.0054(8)
C12 0.0201(10) 0.0201(10) 0.0232(10) -0.0041(8) 0.0091(8) 0.0012(8)
C13 0.0261(11) 0.0232(11) 0.0296(11) 0.0022(9) 0.0095(9) -0.0009(9)
C4 0.0179(9) 0.0156(9) 0.0228(10) -0.0004(8) 0.0094(8) -0.0028(7)
C11 0.0200(10) 0.0196(10) 0.0344(12) -0.0017(9) 0.0116(9) -0.0022(8)
C9 0.0338(12) 0.0184(10) 0.0235(10) 0.0002(8) 0.0173(9) 0.0055(8)
C17 0.0284(11) 0.0227(10) 0.0295(11) 0.0009(9) 0.0083(9) 0.0004(9)
C8 0.0319(12) 0.0172(10) 0.0228(10) 0.0005(8) 0.0097(9) -0.0008(8)
C10 0.0249(10) 0.0285(12) 0.0403(13) -0.0009(10) 0.0200(9) 0.0034(9)
C14 0.0336(13) 0.0303(12) 0.0393(13) -0.0030(10) 0.0154(11) -0.0102(10)
C16 0.0259(11) 0.0396(13) 0.0275(12) -0.0045(10) 0.0019(9) 0.0082(10)
C15 0.0241(11) 0.0438(14) 0.0366(13) -0.0135(11) 0.0085(10) -0.0075(10)
Cl1 0.0194(3) 0.0187(3) 0.0267(3) -0.00234(18) 0.0023(2) 0.00367(18)

loop_
_atom_type_symbol
_atom_type_description
_atom_type_scat_dispersion_real
_atom_type_scat_dispersion_imag
_atom_type_scat_source
C C 0.0033 0.0016 'International Tables Vol C Tables 4.2.6.8 and 6.1.1.4'
H H 0.0000 0.0000 'International Tables Vol C Tables 4.2.6.8 and 6.1.1.4'
Cl Cl 0.1484 0.1585 'International Tables Vol C Tables 4.2.6.8 and 6.1.1.4'
Cu Cu 0.3201 1.2651 'International Tables Vol C Tables 4.2.6.8 and 6.1.1.4'
N N 0.0061 0.0033 'International Tables Vol C Tables 4.2.6.8 and 6.1.1.4'
P P 0.1023 0.0942 'International Tables Vol C Tables 4.2.6.8 and 6.1.1.4'

loop_
_geom_angle_atom_site_label_1
_geom_angle_atom_site_label_2
_geom_angle_atom_site_label_3
_geom_angle
_geom_angle_site_symmetry_1
_geom_angle_site_symmetry_3
P1 Cu1 Cu1 125.688(19) 3_666 3_656
P1 Cu1 Cl1 109.11(2) 3_666 3_656
P1 Cu1 Cl1 113.11(2) 3_666 .
N1 Cu1 Cu1 111.21(5) . 3_656
N1 Cu1 P1 122.46(5) . 3_666
N1 Cu1 Cl1 106.80(5) . .
N1 Cu1 Cl1 99.12(5) . 3_656
Cl1 Cu1 Cu1 52.926(14) . 3_656
Cl1 Cu1 Cu1 51.007(14) 3_656 3_656
Cl1 Cu1 Cl1 103.933(16) . 3_656
C5 P1 Cu1 115.74(7) . 3_666
C6 P1 Cu1 115.68(7) . 3_666
C6 P1 C5 96.85(9) . .
C12 P1 Cu1 117.22(7) . 3_666
C12 P1 C5 106.13(10) . .
C12 P1 C6 102.55(9) . .
C5 N3 H3 119.6 . .
C4 N3 H3 119.6 . .
C4 N3 C5 120.78(17) . .
C1 C2 H2 121.9 . .
C1 C2 C3 116.1(2) . .
C3 C2 H2 121.9 . .
C3 N2 C4 115.67(18) . .
C1 N1 Cu1 117.13(14) . .
C1 N1 C4 115.70(17) . .
C4 N1 Cu1 126.87(13) . .
C2 C1 H1 118.3 . .
N1 C1 C2 123.5(2) . .
N1 C1 H1 118.3 . .
P1 C5 H5A 108.8 . .
P1 C5 H5B 108.8 . .
N3 C5 P1 113.75(14) . .
N3 C5 H5A 108.8 . .
N3 C5 H5B 108.8 . .
H5A C5 H5B 107.7 . .
C6 C7 H7 119.8 . .
C8 C7 H7 119.8 . .
C8 C7 C6 120.40(19) . .
C7 C6 P1 117.11(15) . .
C11 C6 P1 123.64(16) . .
C11 C6 C7 119.24(19) . .
C2 C3 H3A 118.1 . .
N2 C3 C2 123.9(2) . .
N2 C3 H3A 118.1 . .
C13 C12 P1 124.78(16) . .
C13 C12 C17 118.9(2) . .
C17 C12 P1 116.33(16) . .
C12 C13 H13 119.9 . .
C14 C13 C12 120.1(2) . .
C14 C13 H13 119.9 . .
N3 C4 N1 116.63(17) . .
N2 C4 N3 118.22(17) . .
N2 C4 N1 125.15(18) . .
C6 C11 H11 120.0 . .
C6 C11 C10 120.1(2) . .
C10 C11 H11 120.0 . .
C8 C9 H9 120.2 . .
C8 C9 C10 119.62(19) . .
C10 C9 H9 120.2 . .
C12 C17 H17 119.6 . .
C16 C17 C12 120.8(2) . .
C16 C17 H17 119.6 . .
C7 C8 H8 119.7 . .
C9 C8 C7 120.5(2) . .
C9 C8 H8 119.7 . .
C11 C10 H10 119.9 . .
C9 C10 C11 120.16(19) . .
C9 C10 H10 119.9 . .
C13 C14 H14 119.8 . .
C15 C14 C13 120.5(2) . .
C15 C14 H14 119.8 . .
C17 C16 H16 120.3 . .
C15 C16 C17 119.3(2) . .
C15 C16 H16 120.3 . .
C14 C15 C16 120.3(2) . .
C14 C15 H15 119.9 . .
C16 C15 H15 119.9 . .
Cu1 Cl1 Cu1 76.067(16) . 3_656

loop_
_geom_bond_atom_site_label_1
_geom_bond_atom_site_label_2
_geom_bond_distance
_geom_bond_site_symmetry_2
Cu1 Cu1 2.9505(5) 3_656
Cu1 P1 2.1831(6) 3_666
Cu1 N1 2.0429(17) .
Cu1 Cl1 2.4254(5) 3_656
Cu1 Cl1 2.3627(6) .
P1 Cu1 2.1831(6) 3_666
P1 C5 1.836(2) .
P1 C6 1.833(2) .
P1 C12 1.822(2) .
N3 H3 0.8600 .
N3 C5 1.447(3) .
N3 C4 1.348(3) .
C2 H2 0.9300 .
C2 C1 1.357(3) .
C2 C3 1.378(3) .
N2 C3 1.331(3) .
N2 C4 1.345(3) .
N1 C1 1.342(3) .
N1 C4 1.361(3) .
C1 H1 0.9300 .
C5 H5A 0.9700 .
C5 H5B 0.9700 .
C7 H7 0.9300 .
C7 C6 1.394(3) .
C7 C8 1.384(3) .
C6 C11 1.390(3) .
C3 H3A 0.9300 .
C12 C13 1.386(3) .
C12 C17 1.396(3) .
C13 H13 0.9300 .
C13 C14 1.385(3) .
C11 H11 0.9300 .
C11 C10 1.396(3) .
C9 H9 0.9300 .
C9 C8 1.381(3) .
C9 C10 1.390(3) .
C17 H17 0.9300 .
C17 C16 1.385(3) .
C8 H8 0.9300 .
C10 H10 0.9300 .
C14 H14 0.9300 .
C14 C15 1.376(4) .
C16 H16 0.9300 .
C16 C15 1.383(4) .
C15 H15 0.9300 .
Cl1 Cu1 2.4254(5) 3_656

loop_
_geom_torsion_atom_site_label_1
_geom_torsion_atom_site_label_2
_geom_torsion_atom_site_label_3
_geom_torsion_atom_site_label_4
_geom_torsion
_geom_torsion_site_symmetry_1
Cu1 P1 C5 N3 -51.83(17) 3_666
Cu1 P1 C6 C7 -46.53(17) 3_666
Cu1 P1 C6 C11 134.75(16) 3_666
Cu1 P1 C12 C13 136.54(16) 3_666
Cu1 P1 C12 C17 -45.35(18) 3_666
Cu1 N1 C1 C2 172.43(17) .
Cu1 N1 C4 N3 8.9(3) .
Cu1 N1 C4 N2 -171.51(14) .
P1 C6 C11 C10 177.66(17) .
P1 C12 C13 C14 175.82(17) .
P1 C12 C17 C16 -175.72(18) .
C1 C2 C3 N2 1.0(3) .
C1 N1 C4 N3 -177.48(18) .
C1 N1 C4 N2 2.1(3) .
C5 P1 C6 C7 76.37(17) .
C5 P1 C6 C11 -102.35(18) .
C5 P1 C12 C13 5.5(2) .
C5 P1 C12 C17 -176.44(16) .
C5 N3 C4 N2 -1.4(3) .
C5 N3 C4 N1 178.21(17) .
C7 C6 C11 C10 -1.0(3) .
C6 P1 C5 N3 -174.69(15) .
C6 P1 C12 C13 -95.59(19) .
C6 P1 C12 C17 82.51(17) .
C6 C7 C8 C9 -1.1(3) .
C6 C11 C10 C9 0.3(3) .
C3 C2 C1 N1 0.4(3) .
C3 N2 C4 N3 178.71(18) .
C3 N2 C4 N1 -0.8(3) .
C12 P1 C5 N3 80.09(16) .
C12 P1 C6 C7 -175.36(15) .
C12 P1 C6 C11 5.9(2) .
C12 C13 C14 C15 0.0(4) .
C12 C17 C16 C15 -0.5(3) .
C13 C12 C17 C16 2.5(3) .
C13 C14 C15 C16 2.0(4) .
C4 N3 C5 P1 158.77(15) .
C4 N2 C3 C2 -0.8(3) .
C4 N1 C1 C2 -1.8(3) .
C17 C12 C13 C14 -2.2(3) .
C17 C16 C15 C14 -1.7(4) .
C8 C7 C6 P1 -177.38(15) .
C8 C7 C6 C11 1.4(3) .
C8 C9 C10 C11 0.0(3) .
C10 C9 C8 C7 0.4(3) .
